data_7156212
loop_
_publ_author_name
'Wang, Tinghua'
'Nigudkar, Swati S.'
'Yasomanee, Jagodige P.'
'Rath, Nigam P.'
'Stine, Keith J.'
'Demchenko, Alexei V.'

_publ_section_title
;
 Glycosyl nitrates in synthesis: streamlined access to glucopyranose
 building blocks differentiated at C-2.
;
_journal_issue 19
_journal_name_full 'Organic &amp; biomolecular chemistry'
_journal_page_first 3596
_journal_page_last 3604
_journal_paper_doi 10.1039/c8ob00477c
_journal_volume 16
_journal_year 2018
_chemical_absolute_configuration ad
_chemical_formula_moiety 'C34 H27 N O12 [+ solvent]'
_chemical_formula_sum 'C34 H27 N O12'
_chemical_formula_weight 641.56
_space_group_crystal_system monoclinic
_space_group_IT_number 4
_space_group_name_Hall 'P 2yb'
_space_group_name_H-M_alt 'P 1 21 1'
_symmetry_space_group_name_Hall 'P 2yb'
_symmetry_space_group_name_H-M 'P 1 21 1'
_atom_sites_solution_hydrogens geom
_atom_sites_solution_primary dual
_atom_sites_solution_secondary difmap
_audit_creation_method SHELXL-2016/6
_audit_update_record
;
2018-01-01 deposited with the CCDC.
2018-04-11 downloaded from the CCDC.
;
_cell_angle_alpha 90
_cell_angle_beta 95.990(7)
_cell_angle_gamma 90
_cell_formula_units_Z 2
_cell_length_a 14.9257(16)
_cell_length_b 5.4551(6)
_cell_length_c 21.093(2)
_cell_measurement_reflns_used 1879
_cell_measurement_temperature 100(2)
_cell_measurement_theta_max 19.10
_cell_measurement_theta_min 2.81
_cell_volume 1708.0(3)
_computing_cell_refinement 'SAINT V8.34A (Bruker AXS Inc., 2013)'
_computing_data_collection 'Bruker APEX2'
_computing_data_reduction 'SAINT V8.34A (Bruker AXS Inc., 2013)'
_computing_molecular_graphics 'Bruker SHELXTL'
_computing_publication_material 'Bruker SHELXTL'
_computing_structure_refinement 'SHELXL-2016/6 (Sheldrick, 2016)'
_computing_structure_solution 'SHELXT-2013 (Sheldrick, 2008)'
_diffrn_ambient_temperature 100(2)
_diffrn_detector_area_resol_mean 8
_diffrn_measured_fraction_theta_full 0.999
_diffrn_measured_fraction_theta_max 0.992
_diffrn_measurement_device_type 'Bruker SMART APEX CCD area detector'
_diffrn_measurement_method '\w and \f scans'
_diffrn_radiation_type MoK\a
_diffrn_radiation_wavelength 0.71073
_diffrn_reflns_av_R_equivalents 0.0829
_diffrn_reflns_av_unetI/netI 0.1392
_diffrn_reflns_Laue_measured_fraction_full 0.999
_diffrn_reflns_Laue_measured_fraction_max 0.992
_diffrn_reflns_limit_h_max 17
_diffrn_reflns_limit_h_min -18
_diffrn_reflns_limit_k_max 6
_diffrn_reflns_limit_k_min -6
_diffrn_reflns_limit_l_max 25
_diffrn_reflns_limit_l_min -25
_diffrn_reflns_number 17263
_diffrn_reflns_point_group_measured_fraction_full 0.959
_diffrn_reflns_point_group_measured_fraction_max 0.948
_diffrn_reflns_theta_full 25.242
_diffrn_reflns_theta_max 25.502
_diffrn_reflns_theta_min 1.596
_diffrn_source 'sealed tube'
_exptl_absorpt_coefficient_mu 0.096
_exptl_absorpt_correction_T_max 0.9583
_exptl_absorpt_correction_T_min 0.8124
_exptl_absorpt_correction_type multi-scan
_exptl_absorpt_process_details 'SADABS V2016/2 (Bruker AXS Inc.)'
_exptl_crystal_colour colourless
_exptl_crystal_density_diffrn 1.247
_exptl_crystal_density_method 'not measured'
_exptl_crystal_description needle
_exptl_crystal_F_000 668
_exptl_crystal_size_max 0.578
_exptl_crystal_size_mid 0.109
_exptl_crystal_size_min 0.075
_refine_diff_density_max 0.467
_refine_diff_density_min -0.229
_refine_diff_density_rms 0.064
_refine_ls_abs_structure_details
; 
 Flack x determined using 900 quotients [(I+)-(I-)]/[(I+)+(I-)] 
 (Parsons, Flack and Wagner, Acta Cryst. B69 (2013) 249-259). 
;
_refine_ls_abs_structure_Flack 0.5(10)
_refine_ls_extinction_coef 0.034(5)
_refine_ls_extinction_expression Fc^*^=kFc[1+0.001xFc^2^\l^3^/sin(2\q)]^-1/4^
_refine_ls_extinction_method 'SHELXL-2016/6 (Sheldrick 2016)'
_refine_ls_goodness_of_fit_ref 1.035
_refine_ls_hydrogen_treatment constr
_refine_ls_matrix_type full
_refine_ls_number_parameters 497
_refine_ls_number_reflns 6067
_refine_ls_number_restraints 471
_refine_ls_restrained_S_all 1.004
_refine_ls_R_factor_all 0.1668
_refine_ls_R_factor_gt 0.0789
_refine_ls_shift/su_max 0.004
_refine_ls_shift/su_mean 0.000
_refine_ls_structure_factor_coef Fsqd
_refine_ls_weighting_details 'w=1/[\s^2^(Fo^2^)+(0.0970P)^2^] where P=(Fo^2^+2Fc^2^)/3'
_refine_ls_weighting_scheme calc
_refine_ls_wR_factor_gt 0.1695
_refine_ls_wR_factor_ref 0.2084
_reflns_Friedel_coverage 0.718
_reflns_Friedel_fraction_full 0.909
_reflns_Friedel_fraction_max 0.893
_reflns_number_gt 3117
_reflns_number_total 6067
_reflns_threshold_expression 'I > 2\s(I)'
_cod_data_source_file c8ob00477c2.cif
_cod_data_source_block d14017_sq
_cod_depositor_comments 'Adding full bibliography for 7156210--7156212.cif.'
_cod_database_code 7156212
_shelx_shelxl_version_number 2016/6
_shelx_space_group_comment
; 
The symmetry employed for this shelxl refinement is uniquely defined 
by the following loop, which should always be used as a source of 
symmetry information in preference to the above space-group names. 
They are only intended as comments. 
;
_shelx_estimated_absorpt_t_min 0.947
_shelx_estimated_absorpt_t_max 0.993

loop_
_space_group_symop_operation_xyz
'x, y, z'
'-x, y+1/2, -z'

loop_
_atom_site_label
_atom_site_type_symbol
_atom_site_fract_x
_atom_site_fract_y
_atom_site_fract_z
_atom_site_U_iso_or_equiv
_atom_site_adp_type
_atom_site_occupancy
_atom_site_site_symmetry_order
_atom_site_calc_flag
_atom_site_refinement_flags_posn
_atom_site_refinement_flags_adp
_atom_site_refinement_flags_occupancy
_atom_site_disorder_assembly
_atom_site_disorder_group
O1 O 0.3140(3) 0.3962(10) 0.2193(3) 0.0467(14) Uani 1 1 d . . . . .
O2 O 0.2177(4) 0.3326(12) 0.1322(3) 0.0609(18) Uani 1 1 d . . . . .
O3 O 0.3341(5) 0.4394(16) 0.0775(3) 0.089(2) Uani 1 1 d . . . . .
O4 O 0.2610(5) 0.1009(17) 0.0567(4) 0.101(3) Uani 1 1 d . . . . .
O5 O 0.1097(3) 0.7264(11) 0.1669(2) 0.0456(14) Uani 1 1 d . . . . .
O6 O -0.0133(4) 0.5212(12) 0.1926(3) 0.0587(18) Uani 1 1 d . . . . .
O7 O 0.1165(3) 0.7500(9) 0.3031(2) 0.0329(12) Uani 1 1 d . . . . .
O8 O 0.1400(4) 1.1503(10) 0.3229(3) 0.0530(16) Uani 1 1 d . . . . .
O9 O 0.3047(3) 0.7720(10) 0.3604(2) 0.0385(13) Uani 1 1 d . . . . .
O10 O 0.2264(5) 0.5816(16) 0.4297(3) 0.093(3) Uani 1 1 d . . . . .
O11 O 0.4988(3) 0.3920(11) 0.2772(3) 0.0592(17) Uani 1 1 d . . . . .
O12 O 0.5196(7) 0.0061(17) 0.3105(5) 0.079(3) Uani 0.736(11) 1 d D . P A 1
O12' O 0.5575(18) 0.161(6) 0.3493(9) 0.079(3) Uani 0.264(11) 1 d D . P A 2
N1 N 0.2774(6) 0.289(2) 0.0846(4) 0.081(3) Uani 1 1 d . . . . .
C1 C 0.2486(5) 0.5113(17) 0.1774(4) 0.048(2) Uani 1 1 d . . . . .
H1 H 0.273578 0.657436 0.156674 0.058 Uiso 1 1 calc R U . . .
C2 C 0.1666(5) 0.5784(15) 0.2109(3) 0.0368(18) Uani 1 1 d . . . . .
H2 H 0.133992 0.427372 0.222473 0.044 Uiso 1 1 calc R U . . .
C3 C 0.1946(4) 0.7288(16) 0.2691(3) 0.0344(17) Uani 1 1 d . . . . .
H3 H 0.214133 0.895180 0.256180 0.041 Uiso 1 1 calc R U . . .
C4 C 0.2705(5) 0.6062(15) 0.3110(3) 0.0351(17) Uani 1 1 d . . . . .
H4 H 0.248346 0.452564 0.330033 0.042 Uiso 1 1 calc R U . . .
C5 C 0.3480(5) 0.5482(15) 0.2717(4) 0.041(2) Uani 1 1 d . . . . .
H5 H 0.374626 0.702323 0.256158 0.049 Uiso 1 1 calc R U . . .
C6 C 0.4179(5) 0.4017(17) 0.3110(4) 0.051(2) Uani 1 1 d . . . . .
H6A H 0.432175 0.479210 0.353308 0.061 Uiso 1 1 calc R U . . .
H6B H 0.395344 0.233793 0.317475 0.061 Uiso 1 1 calc R U . . .
C7 C 0.5510(6) 0.202(2) 0.2892(5) 0.067(3) Uani 1 1 d D . . . .
C8 C 0.637(2) 0.240(8) 0.261(3) 0.054(4) Uani 0.529(13) 1 d D . P A 1
C9 C 0.6387(12) 0.343(4) 0.2022(10) 0.062(6) Uani 0.529(13) 1 d . . P A 1
H9 H 0.584644 0.407883 0.180949 0.074 Uiso 0.529(13) 1 calc R U P A 1
C10 C 0.7211(12) 0.355(4) 0.1709(10) 0.088(8) Uani 0.529(13) 1 d . . P A 1
H10 H 0.722223 0.427202 0.130011 0.105 Uiso 0.529(13) 1 calc R U P A 1
C11 C 0.7982(14) 0.256(5) 0.2042(12) 0.056(5) Uani 0.529(13) 1 d . . P A 1
H11 H 0.854180 0.275787 0.187120 0.067 Uiso 0.529(13) 1 calc R U P A 1
C12 C 0.797(2) 0.132(7) 0.2595(17) 0.089(11) Uani 0.529(13) 1 d . . P A 1
H12 H 0.849343 0.049685 0.278167 0.107 Uiso 0.529(13) 1 calc R U P A 1
C13 C 0.7185(14) 0.126(5) 0.2883(13) 0.084(8) Uani 0.529(13) 1 d . . P A 1
H13 H 0.718334 0.043737 0.327898 0.101 Uiso 0.529(13) 1 calc R U P A 1
C8' C 0.641(2) 0.185(9) 0.266(3) 0.054(4) Uani 0.471(13) 1 d D . P A 2
C9' C 0.6746(12) 0.415(4) 0.2575(11) 0.056(6) Uani 0.471(13) 1 d . . P A 2
H9' H 0.638538 0.556629 0.261136 0.067 Uiso 0.471(13) 1 calc R U P A 2
C10' C 0.7679(12) 0.435(4) 0.2424(10) 0.062(6) Uani 0.471(13) 1 d . . P A 2
H10' H 0.795740 0.588145 0.235310 0.074 Uiso 0.471(13) 1 calc R U P A 2
C11' C 0.8122(18) 0.213(6) 0.2392(17) 0.056(5) Uani 0.471(13) 1 d . . P A 2
H11' H 0.873701 0.211041 0.231403 0.067 Uiso 0.471(13) 1 calc R U P A 2
C12' C 0.7652(16) -0.018(5) 0.2479(12) 0.058(6) Uani 0.471(13) 1 d . . P A 2
H12' H 0.793658 -0.171126 0.242657 0.070 Uiso 0.471(13) 1 calc R U P A 2
C13' C 0.6862(15) -0.006(5) 0.2624(11) 0.056(6) Uani 0.471(13) 1 d . . P A 2
H13' H 0.657899 -0.156704 0.271213 0.068 Uiso 0.471(13) 1 calc R U P A 2
C14 C 0.0184(5) 0.6803(17) 0.1627(4) 0.044(2) Uani 1 1 d . . . . .
C15 C -0.0308(6) 0.8512(17) 0.1176(4) 0.050(2) Uani 1 1 d . . . . .
C16 C -0.1236(6) 0.808(2) 0.1026(4) 0.076(3) Uani 1 1 d . . . . .
H16 H -0.152039 0.673300 0.120763 0.092 Uiso 1 1 calc R U . . .
C17 C -0.1730(8) 0.968(3) 0.0607(5) 0.088(4) Uani 1 1 d . . . . .
H17 H -0.235465 0.939931 0.049679 0.106 Uiso 1 1 calc R U . . .
C18 C -0.1320(9) 1.165(3) 0.0353(5) 0.089(3) Uani 1 1 d . . . . .
H18 H -0.166269 1.275219 0.007679 0.106 Uiso 1 1 calc R U . . .
C19 C -0.0400(8) 1.201(2) 0.0502(5) 0.081(3) Uani 1 1 d . . . . .
H19 H -0.011417 1.333465 0.031005 0.097 Uiso 1 1 calc R U . . .
C20 C 0.0100(7) 1.0505(19) 0.0919(4) 0.064(3) Uani 1 1 d . . . . .
H20 H 0.072198 1.082374 0.103072 0.077 Uiso 1 1 calc R U . . .
C21 C 0.0977(5) 0.9678(14) 0.3300(4) 0.0320(17) Uani 1 1 d . . . . .
C22 C 0.0214(5) 0.9460(14) 0.3673(3) 0.0337(17) Uani 1 1 d . . . . .
C23 C -0.0373(4) 0.7433(15) 0.3607(3) 0.0342(17) Uani 1 1 d . . . . .
H23 H -0.028780 0.619580 0.330190 0.041 Uiso 1 1 calc R U . . .
C24 C -0.1072(5) 0.7241(16) 0.3983(4) 0.0396(19) Uani 1 1 d . . . . .
H24 H -0.146809 0.587561 0.393376 0.048 Uiso 1 1 calc R U . . .
C25 C -0.1198(5) 0.9010(15) 0.4429(4) 0.0391(19) Uani 1 1 d . . . . .
H25 H -0.167832 0.886421 0.468917 0.047 Uiso 1 1 calc R U . . .
C26 C -0.0618(5) 1.1024(15) 0.4498(4) 0.042(2) Uani 1 1 d . . . . .
H26 H -0.070801 1.225056 0.480518 0.050 Uiso 1 1 calc R U . . .
C27 C 0.0090(5) 1.1253(14) 0.4124(4) 0.0391(19) Uani 1 1 d . . . . .
H27 H 0.048575 1.262026 0.417536 0.047 Uiso 1 1 calc R U . . .
C28 C 0.2789(5) 0.735(2) 0.4197(4) 0.053(2) Uani 1 1 d . . . . .
C29 C 0.3080(17) 0.875(5) 0.4745(12) 0.046(3) Uani 0.32(2) 1 d G . P B 1
C30 C 0.3060(18) 0.812(5) 0.5381(13) 0.060(10) Uani 0.32(2) 1 d G . P B 1
H30 H 0.282435 0.657379 0.549012 0.072 Uiso 0.32(2) 1 calc R U P B 1
C31 C 0.338(2) 0.974(6) 0.5859(11) 0.067(10) Uani 0.32(2) 1 d G . P B 1
H31 H 0.336928 0.931003 0.629382 0.080 Uiso 0.32(2) 1 calc R U P B 1
C32 C 0.373(3) 1.200(5) 0.5700(13) 0.11(2) Uani 0.32(2) 1 d G . P B 1
H32 H 0.394889 1.311386 0.602590 0.126 Uiso 0.32(2) 1 calc R U P B 1
C33 C 0.375(3) 1.264(4) 0.5063(14) 0.094(15) Uani 0.32(2) 1 d G . P B 1
H33 H 0.398356 1.418149 0.495427 0.113 Uiso 0.32(2) 1 calc R U P B 1
C34 C 0.342(2) 1.101(5) 0.4586(11) 0.063(9) Uani 0.32(2) 1 d G . P B 1
H34 H 0.343863 1.144528 0.415056 0.076 Uiso 0.32(2) 1 calc R U P B 1
C29' C 0.3278(8) 0.920(2) 0.4635(5) 0.046(3) Uani 0.68(2) 1 d G . P B 2
C30' C 0.3015(8) 0.938(3) 0.5246(6) 0.068(5) Uani 0.68(2) 1 d G . P B 2
H30' H 0.253697 0.839069 0.536637 0.082 Uiso 0.68(2) 1 calc R U P B 2
C31' C 0.3451(8) 1.101(4) 0.5681(5) 0.074(6) Uani 0.68(2) 1 d G . P B 2
H31' H 0.327074 1.113651 0.609861 0.088 Uiso 0.68(2) 1 calc R U P B 2
C32' C 0.4150(8) 1.246(3) 0.5505(5) 0.090(6) Uani 0.68(2) 1 d G . P B 2
H32' H 0.444784 1.357396 0.580200 0.108 Uiso 0.68(2) 1 calc R U P B 2
C33' C 0.4413(10) 1.228(2) 0.4894(5) 0.084(6) Uani 0.68(2) 1 d G . P B 2
H33' H 0.489118 1.326562 0.477313 0.101 Uiso 0.68(2) 1 calc R U P B 2
C34' C 0.3977(10) 1.064(2) 0.4459(4) 0.063(5) Uani 0.68(2) 1 d G . P B 2
H34' H 0.415741 1.051981 0.404087 0.076 Uiso 0.68(2) 1 calc R U P B 2

loop_
_atom_site_aniso_label
_atom_site_aniso_U_11
_atom_site_aniso_U_22
_atom_site_aniso_U_33
_atom_site_aniso_U_23
_atom_site_aniso_U_13
_atom_site_aniso_U_12
O1 0.032(3) 0.044(4) 0.067(4) -0.009(3) 0.018(3) 0.000(3)
O2 0.039(3) 0.073(5) 0.075(4) -0.032(3) 0.022(3) -0.017(3)
O3 0.083(5) 0.114(6) 0.075(5) -0.027(4) 0.036(4) -0.032(5)
O4 0.088(6) 0.121(7) 0.098(6) -0.064(6) 0.028(5) -0.023(5)
O5 0.037(3) 0.055(4) 0.046(3) 0.002(3) 0.009(2) -0.014(3)
O6 0.036(3) 0.067(5) 0.074(4) 0.014(3) 0.009(3) -0.014(3)
O7 0.021(3) 0.027(3) 0.052(3) -0.002(3) 0.014(2) -0.002(2)
O8 0.051(4) 0.029(3) 0.082(4) 0.003(3) 0.022(3) -0.012(3)
O9 0.031(3) 0.036(3) 0.048(3) -0.005(3) 0.003(2) -0.003(2)
O10 0.094(6) 0.130(7) 0.059(4) -0.007(4) 0.028(4) -0.061(5)
O11 0.030(3) 0.053(4) 0.099(5) 0.009(3) 0.028(3) 0.008(3)
O12 0.086(7) 0.064(7) 0.096(7) 0.023(5) 0.058(6) 0.033(5)
O12' 0.086(7) 0.064(7) 0.096(7) 0.023(5) 0.058(6) 0.033(5)
N1 0.064(6) 0.112(8) 0.072(6) -0.045(5) 0.028(5) -0.029(5)
C1 0.035(5) 0.065(6) 0.047(5) -0.014(4) 0.014(4) -0.017(4)
C2 0.031(4) 0.039(5) 0.042(4) -0.002(3) 0.009(3) -0.008(3)
C3 0.023(4) 0.047(5) 0.036(4) -0.006(4) 0.012(3) -0.004(3)
C4 0.034(4) 0.032(4) 0.041(4) 0.002(3) 0.011(3) 0.000(3)
C5 0.028(4) 0.043(5) 0.054(5) -0.002(4) 0.012(3) -0.005(3)
C6 0.031(4) 0.049(6) 0.076(6) 0.011(5) 0.024(4) 0.002(4)
C7 0.049(5) 0.079(7) 0.079(6) 0.017(6) 0.032(5) 0.024(5)
C8 0.034(5) 0.048(13) 0.082(8) 0.001(9) 0.018(6) 0.011(5)
C9 0.037(9) 0.073(14) 0.079(12) 0.004(10) 0.025(9) 0.015(9)
C10 0.043(9) 0.13(2) 0.092(15) 0.050(14) 0.024(9) 0.023(11)
C11 0.017(6) 0.060(9) 0.092(17) -0.008(10) 0.005(9) -0.008(5)
C12 0.042(13) 0.09(2) 0.14(2) 0.049(18) 0.020(13) 0.036(15)
C13 0.047(11) 0.09(2) 0.112(18) 0.026(15) 0.017(11) 0.038(12)
C8' 0.034(5) 0.048(13) 0.082(8) 0.001(9) 0.018(6) 0.011(5)
C9' 0.030(8) 0.052(11) 0.088(17) -0.018(11) 0.016(10) -0.013(8)
C10' 0.032(9) 0.068(10) 0.089(16) -0.024(11) 0.025(10) -0.017(8)
C11' 0.017(6) 0.060(9) 0.092(17) -0.008(10) 0.005(9) -0.008(5)
C12' 0.046(10) 0.048(11) 0.087(15) -0.002(13) 0.035(11) -0.005(8)
C13' 0.049(11) 0.050(12) 0.075(17) 0.011(11) 0.032(11) 0.012(8)
C14 0.032(4) 0.054(6) 0.046(5) -0.008(4) 0.005(4) -0.010(4)
C15 0.047(5) 0.057(6) 0.047(5) -0.005(4) 0.006(4) 0.002(4)
C16 0.047(5) 0.116(10) 0.066(6) 0.019(6) 0.006(5) 0.015(5)
C17 0.066(7) 0.127(10) 0.069(7) 0.012(7) -0.004(6) 0.040(6)
C18 0.101(8) 0.094(9) 0.069(7) 0.008(6) -0.003(6) 0.047(7)
C19 0.114(8) 0.070(8) 0.056(6) 0.001(5) 0.000(6) 0.027(6)
C20 0.079(7) 0.065(7) 0.047(5) 0.004(4) -0.001(5) -0.011(5)
C21 0.025(4) 0.021(4) 0.050(5) 0.000(3) 0.007(3) 0.001(3)
C22 0.029(4) 0.027(4) 0.046(5) 0.003(3) 0.005(3) 0.003(3)
C23 0.028(4) 0.033(4) 0.043(4) -0.004(4) 0.008(3) -0.002(3)
C24 0.022(4) 0.043(5) 0.056(5) 0.001(4) 0.010(3) 0.004(4)
C25 0.029(4) 0.040(5) 0.051(5) 0.002(4) 0.016(4) 0.009(3)
C26 0.035(5) 0.040(5) 0.050(5) 0.000(4) 0.006(4) 0.013(4)
C27 0.037(4) 0.032(5) 0.049(5) -0.004(4) 0.005(4) 0.001(4)
C28 0.036(5) 0.072(6) 0.053(5) -0.007(4) 0.012(4) -0.002(4)
C29 0.012(6) 0.077(8) 0.050(6) -0.011(6) 0.013(4) 0.012(5)
C30 0.026(17) 0.10(3) 0.054(10) -0.007(12) 0.019(11) -0.014(17)
C31 0.06(2) 0.07(2) 0.064(14) -0.011(13) 0.008(16) 0.033(17)
C32 0.14(5) 0.09(2) 0.078(17) -0.007(17) -0.02(3) -0.01(3)
C33 0.14(4) 0.053(17) 0.083(18) 0.009(13) -0.04(2) 0.017(19)
C34 0.05(2) 0.072(14) 0.066(17) 0.004(12) -0.009(16) 0.010(15)
C29' 0.012(6) 0.077(8) 0.050(6) -0.011(6) 0.013(4) 0.012(5)
C30' 0.040(9) 0.117(16) 0.051(9) -0.013(9) 0.017(7) 0.000(9)
C31' 0.025(8) 0.129(19) 0.068(11) -0.035(10) 0.003(7) 0.033(10)
C32' 0.050(10) 0.146(17) 0.072(11) -0.050(12) -0.006(8) 0.000(10)
C33' 0.036(10) 0.139(15) 0.078(9) -0.046(10) 0.010(7) -0.021(9)
C34' 0.029(9) 0.101(11) 0.059(8) -0.027(8) 0.005(7) -0.016(7)

loop_
_atom_type_symbol
_atom_type_description
_atom_type_scat_dispersion_real
_atom_type_scat_dispersion_imag
_atom_type_scat_source
C C 0.0033 0.0016 'International Tables Vol C Tables 4.2.6.8 and 6.1.1.4'
H H 0.0000 0.0000 'International Tables Vol C Tables 4.2.6.8 and 6.1.1.4'
N N 0.0061 0.0033 'International Tables Vol C Tables 4.2.6.8 and 6.1.1.4'
O O 0.0106 0.0060 'International Tables Vol C Tables 4.2.6.8 and 6.1.1.4'

loop_
_geom_angle_atom_site_label_1
_geom_angle_atom_site_label_2
_geom_angle_atom_site_label_3
_geom_angle
C1 O1 C5 113.4(6)
C1 O2 N1 114.0(6)
C14 O5 C2 116.8(6)
C21 O7 C3 119.6(6)
C28 O9 C4 117.5(6)
C7 O11 C6 116.1(7)
O3 N1 O4 129.5(9)
O3 N1 O2 118.4(9)
O4 N1 O2 112.1(8)
O1 C1 O2 105.9(7)
O1 C1 C2 111.0(6)
O2 C1 C2 105.0(6)
O1 C1 H1 111.5
O2 C1 H1 111.5
C2 C1 H1 111.5
O5 C2 C3 108.5(6)
O5 C2 C1 106.5(6)
C3 C2 C1 110.0(6)
O5 C2 H2 110.6
C3 C2 H2 110.6
C1 C2 H2 110.6
O7 C3 C2 106.3(5)
O7 C3 C4 109.9(5)
C2 C3 C4 111.3(6)
O7 C3 H3 109.7
C2 C3 H3 109.7
C4 C3 H3 109.7
O9 C4 C3 109.5(6)
O9 C4 C5 107.0(6)
C3 C4 C5 109.7(6)
O9 C4 H4 110.2
C3 C4 H4 110.2
C5 C4 H4 110.2
O1 C5 C6 106.8(7)
O1 C5 C4 108.1(6)
C6 C5 C4 109.6(6)
O1 C5 H5 110.7
C6 C5 H5 110.7
C4 C5 H5 110.7
O11 C6 C5 108.2(6)
O11 C6 H6A 110.1
C5 C6 H6A 110.1
O11 C6 H6B 110.1
C5 C6 H6B 110.1
H6A C6 H6B 108.4
O12 C7 O11 120.1(8)
O12' C7 O11 108.1(13)
O12' C7 C8' 110(3)
O11 C7 C8' 122.0(17)
O12 C7 C8 129.0(16)
O11 C7 C8 109.4(15)
C9 C8 C13 116.3(16)
C9 C8 C7 122(3)
C13 C8 C7 121(3)
C8 C9 C10 122.1(18)
C8 C9 H9 118.9
C10 C9 H9 118.9
C11 C10 C9 116.5(19)
C11 C10 H10 121.8
C9 C10 H10 121.8
C12 C11 C10 123(2)
C12 C11 H11 118.5
C10 C11 H11 118.5
C11 C12 C13 119(2)
C11 C12 H12 120.6
C13 C12 H12 120.6
C12 C13 C8 123(2)
C12 C13 H13 118.6
C8 C13 H13 118.6
C13' C8' C9' 123.1(19)
C13' C8' C7 126(3)
C9' C8' C7 110(3)
C8' C9' C10' 118.0(19)
C8' C9' H9' 121.0
C10' C9' H9' 121.0
C11' C10' C9' 114(2)
C11' C10' H10' 122.8
C9' C10' H10' 122.8
C10' C11' C12' 121(2)
C10' C11' H11' 119.7
C12' C11' H11' 119.7
C13' C12' C11' 118(2)
C13' C12' H12' 121.2
C11' C12' H12' 121.2
C12' C13' C8' 126(3)
C12' C13' H13' 117.0
C8' C13' H13' 117.0
O6 C14 O5 122.7(8)
O6 C14 C15 126.9(7)
O5 C14 C15 110.4(7)
C20 C15 C16 120.4(9)
C20 C15 C14 122.7(8)
C16 C15 C14 116.9(8)
C17 C16 C15 118.7(11)
C17 C16 H16 120.7
C15 C16 H16 120.7
C18 C17 C16 120.6(11)
C18 C17 H17 119.7
C16 C17 H17 119.7
C17 C18 C19 119.6(11)
C17 C18 H18 120.2
C19 C18 H18 120.2
C20 C19 C18 121.3(12)
C20 C19 H19 119.4
C18 C19 H19 119.4
C19 C20 C15 119.4(10)
C19 C20 H20 120.3
C15 C20 H20 120.3
O8 C21 O7 122.7(6)
O8 C21 C22 126.1(7)
O7 C21 C22 111.2(6)
C27 C22 C23 119.6(7)
C27 C22 C21 118.7(7)
C23 C22 C21 121.7(7)
C24 C23 C22 120.2(7)
C24 C23 H23 119.9
C22 C23 H23 119.9
C25 C24 C23 120.4(8)
C25 C24 H24 119.8
C23 C24 H24 119.8
C24 C25 C26 119.7(7)
C24 C25 H25 120.1
C26 C25 H25 120.1
C27 C26 C25 120.7(7)
C27 C26 H26 119.6
C25 C26 H26 119.6
C26 C27 C22 119.3(7)
C26 C27 H27 120.4
C22 C27 H27 120.4
O10 C28 O9 121.7(9)
O10 C28 C29 112.9(14)
O9 C28 C29 125.4(14)
O10 C28 C29' 130.8(9)
O9 C28 C29' 107.5(8)
C30 C29 C34 120.0
C30 C29 C28 128.2(18)
C34 C29 C28 111.8(18)
C31 C30 C29 120.0
C31 C30 H30 120.0
C29 C30 H30 120.0
C30 C31 C32 120.0
C30 C31 H31 120.0
C32 C31 H31 120.0
C33 C32 C31 120.0
C33 C32 H32 120.0
C31 C32 H32 120.0
C34 C33 C32 120.0
C34 C33 H33 120.0
C32 C33 H33 120.0
C33 C34 C29 120.0
C33 C34 H34 120.0
C29 C34 H34 120.0
C30' C29' C34' 120.0
C30' C29' C28 116.9(7)
C34' C29' C28 123.1(7)
C29' C30' C31' 120.0
C29' C30' H30' 120.0
C31' C30' H30' 120.0
C32' C31' C30' 120.0
C32' C31' H31' 120.0
C30' C31' H31' 120.0
C33' C32' C31' 120.0
C33' C32' H32' 120.0
C31' C32' H32' 120.0
C32' C33' C34' 120.0
C32' C33' H33' 120.0
C34' C33' H33' 120.0
C33' C34' C29' 120.0
C33' C34' H34' 120.0
C29' C34' H34' 120.0

loop_
_geom_bond_atom_site_label_1
_geom_bond_atom_site_label_2
_geom_bond_distance
O1 C1 1.396(10)
O1 C5 1.433(9)
O2 C1 1.407(9)
O2 N1 1.430(9)
O3 N1 1.197(11)
O4 N1 1.197(11)
O5 C14 1.380(9)
O5 C2 1.438(9)
O6 C14 1.200(9)
O7 C21 1.359(8)
O7 C3 1.435(7)
O8 C21 1.197(8)
O9 C28 1.361(10)
O9 C4 1.433(9)
O10 C28 1.182(11)
O11 C7 1.306(11)
O11 C6 1.466(8)
O12 C7 1.268(12)
O12' C7 1.281(15)
C1 C2 1.520(10)
C1 H1 1.0000
C2 C3 1.500(10)
C2 H2 1.0000
C3 C4 1.517(10)
C3 H3 1.0000
C4 C5 1.525(10)
C4 H4 1.0000
C5 C6 1.494(11)
C5 H5 1.0000
C6 H6A 0.9900
C6 H6B 0.9900
C7 C8' 1.475(15)
C7 C8 1.479(14)
C8 C9 1.36(5)
C8 C13 1.44(5)
C9 C10 1.46(2)
C9 H9 0.9500
C10 C11 1.39(3)
C10 H10 0.9500
C11 C12 1.35(4)
C11 H11 0.9500
C12 C13 1.38(3)
C12 H12 0.9500
C13 H13 0.9500
C8' C13' 1.25(4)
C8' C9' 1.37(5)
C9' C10' 1.47(2)
C9' H9' 0.9500
C10' C11' 1.38(4)
C10' H10' 0.9500
C11' C12' 1.46(4)
C11' H11' 0.9500
C12' C13' 1.25(3)
C12' H12' 0.9500
C13' H13' 0.9500
C14 C15 1.473(12)
C15 C20 1.384(12)
C15 C16 1.408(12)
C16 C17 1.395(15)
C16 H16 0.9500
C17 C18 1.372(17)
C17 H17 0.9500
C18 C19 1.390(16)
C18 H18 0.9500
C19 C20 1.367(14)
C19 H19 0.9500
C20 H20 0.9500
C21 C22 1.454(10)
C22 C27 1.390(10)
C22 C23 1.409(10)
C23 C24 1.379(9)
C23 H23 0.9500
C24 C25 1.375(11)
C24 H24 0.9500
C25 C26 1.398(11)
C25 H25 0.9500
C26 C27 1.390(10)
C26 H26 0.9500
C27 H27 0.9500
C28 C29 1.42(2)
C28 C29' 1.503(13)
C29 C30 1.3900
C29 C34 1.3900
C30 C31 1.3900
C30 H30 0.9500
C31 C32 1.3900
C31 H31 0.9500
C32 C33 1.3900
C32 H32 0.9500
C33 C34 1.3900
C33 H33 0.9500
C34 H34 0.9500
C29' C30' 1.3900
C29' C34' 1.3900
C30' C31' 1.3900
C30' H30' 0.9500
C31' C32' 1.3900
C31' H31' 0.9500
C32' C33' 1.3900
C32' H32' 0.9500
C33' C34' 1.3900
C33' H33' 0.9500
C34' H34' 0.9500

loop_
_geom_hbond_atom_site_label_D
_geom_hbond_atom_site_label_H
_geom_hbond_atom_site_label_A
_geom_hbond_distance_DH
_geom_hbond_distance_HA
_geom_hbond_distance_DA
_geom_hbond_angle_DHA
_geom_hbond_site_symmetry_A
C2 H2 O8 1.00 2.60 3.375(10) 134.7 1_545
C4 H4 O8 1.00 2.30 3.185(10) 146.4 1_545

loop_
_geom_torsion_atom_site_label_1
_geom_torsion_atom_site_label_2
_geom_torsion_atom_site_label_3
_geom_torsion_atom_site_label_4
_geom_torsion
C1 O2 N1 O3 -17.4(13)
C1 O2 N1 O4 163.3(9)
C5 O1 C1 O2 -175.5(6)
C5 O1 C1 C2 -62.0(8)
N1 O2 C1 O1 -77.7(8)
N1 O2 C1 C2 164.7(7)
C14 O5 C2 C3 -103.5(7)
C14 O5 C2 C1 138.0(7)
O1 C1 C2 O5 171.7(6)
O2 C1 C2 O5 -74.3(8)
O1 C1 C2 C3 54.3(9)
O2 C1 C2 C3 168.3(7)
C21 O7 C3 C2 -138.9(7)
C21 O7 C3 C4 100.5(8)
O5 C2 C3 O7 72.9(7)
C1 C2 C3 O7 -170.9(7)
O5 C2 C3 C4 -167.4(5)
C1 C2 C3 C4 -51.2(8)
C28 O9 C4 C3 102.4(7)
C28 O9 C4 C5 -138.7(7)
O7 C3 C4 O9 -71.5(7)
C2 C3 C4 O9 170.9(6)
O7 C3 C4 C5 171.3(6)
C2 C3 C4 C5 53.8(8)
C1 O1 C5 C6 -178.9(6)
C1 O1 C5 C4 63.2(8)
O9 C4 C5 O1 -176.0(6)
C3 C4 C5 O1 -57.3(8)
O9 C4 C5 C6 67.9(8)
C3 C4 C5 C6 -173.4(7)
C7 O11 C6 C5 -153.3(8)
O1 C5 C6 O11 74.5(8)
C4 C5 C6 O11 -168.6(7)
C6 O11 C7 O12 22.5(15)
C6 O11 C7 O12' -42.4(18)
C6 O11 C7 C8' -171(4)
C6 O11 C7 C8 -170(3)
O12 C7 C8 C9 125(3)
O11 C7 C8 C9 -41(6)
O12 C7 C8 C13 -42(7)
O11 C7 C8 C13 152(4)
C13 C8 C9 C10 -5(6)
C7 C8 C9 C10 -173(3)
C8 C9 C10 C11 0(5)
C9 C10 C11 C12 6(4)
C10 C11 C12 C13 -8(5)
C11 C12 C13 C8 2(6)
C9 C8 C13 C12 4(7)
C7 C8 C13 C12 172(4)
O12' C7 C8' C13' 70(8)
O11 C7 C8' C13' -162(5)
O12' C7 C8' C9' -102(4)
O11 C7 C8' C9' 26(7)
C13' C8' C9' C10' 0(9)
C7 C8' C9' C10' 173(3)
C8' C9' C10' C11' -1(5)
C9' C10' C11' C12' 3(4)
C10' C11' C12' C13' -5(4)
C11' C12' C13' C8' 5(6)
C9' C8' C13' C12' -3(10)
C7 C8' C13' C12' -174(4)
C2 O5 C14 O6 -1.9(11)
C2 O5 C14 C15 178.1(6)
O6 C14 C15 C20 170.8(9)
O5 C14 C15 C20 -9.2(11)
O6 C14 C15 C16 -7.3(13)
O5 C14 C15 C16 172.8(8)
C20 C15 C16 C17 1.1(14)
C14 C15 C16 C17 179.2(9)
C15 C16 C17 C18 -0.9(16)
C16 C17 C18 C19 1.7(18)
C17 C18 C19 C20 -2.8(17)
C18 C19 C20 C15 2.9(15)
C16 C15 C20 C19 -2.1(14)
C14 C15 C20 C19 179.9(9)
C3 O7 C21 O8 5.5(10)
C3 O7 C21 C22 -174.4(6)
O8 C21 C22 C27 -18.5(11)
O7 C21 C22 C27 161.5(6)
O8 C21 C22 C23 164.4(8)
O7 C21 C22 C23 -15.7(10)
C27 C22 C23 C24 0.6(11)
C21 C22 C23 C24 177.8(7)
C22 C23 C24 C25 -0.5(11)
C23 C24 C25 C26 0.4(11)
C24 C25 C26 C27 -0.4(11)
C25 C26 C27 C22 0.5(11)
C23 C22 C27 C26 -0.6(11)
C21 C22 C27 C26 -177.8(7)
C4 O9 C28 O10 -4.0(13)
C4 O9 C28 C29 177.9(15)
C4 O9 C28 C29' 176.3(7)
O10 C28 C29 C30 22(2)
O9 C28 C29 C30 -160.2(15)
O10 C28 C29 C34 -158.8(15)
O9 C28 C29 C34 20(2)
C34 C29 C30 C31 0.0
C28 C29 C30 C31 180(2)
C29 C30 C31 C32 0.0
C30 C31 C32 C33 0.0
C31 C32 C33 C34 0.0
C32 C33 C34 C29 0.0
C30 C29 C34 C33 0.0
C28 C29 C34 C33 -180(2)
O10 C28 C29' C30' -8.7(17)
O9 C28 C29' C30' 171.0(8)
O10 C28 C29' C34' 170.0(12)
O9 C28 C29' C34' -10.4(13)
C34' C29' C30' C31' 0.0
C28 C29' C30' C31' 178.7(11)
C29' C30' C31' C32' 0.0
C30' C31' C32' C33' 0.0
C31' C32' C33' C34' 0.0
C32' C33' C34' C29' 0.0
C30' C29' C34' C33' 0.0
C28 C29' C34' C33' -178.6(12)
